data_7715432
loop_
_publ_author_name
'Nguyen, Tony'
'Dutton, Jason L.'
'Chang, Chia Yun'
'Zhou, Wen'
'Piers, Warren E.'

_publ_section_title
;
 Direct C-H electrophilic borylation with
 (C<sub>6</sub>F<sub>5</sub>)<sub>2</sub>B-NTf<sub>2</sub> to generate B-N
 dibenzo[<i>a</i>,<i>h</i>]pyrenes.
;
_journal_issue 17
_journal_name_full 'Dalton transactions (Cambridge, England : 2003)'
_journal_page_first 7273
_journal_page_last 7281
_journal_paper_doi 10.1039/d4dt00469h
_journal_volume 53
_journal_year 2024
_chemical_formula_moiety '2(C Cl3), C44 H10 B2 F22 N2'
_chemical_formula_sum 'C46 H12 B2 Cl6 F22 N2'
_chemical_formula_weight 1244.90
_space_group_crystal_system monoclinic
_space_group_IT_number 14
_space_group_name_Hall '-P 2yn'
_space_group_name_H-M_alt 'P 1 21/n 1'
_atom_sites_solution_hydrogens geom
_atom_sites_solution_primary iterative
_audit_creation_date 2024-02-02
_audit_creation_method
;
Olex2 1.5
(compiled 2023.08.24 svn.re1ec1418 for OlexSys, GUI svn.r6817)
;
_audit_update_record
;
2024-02-15 deposited with the CCDC.	2024-03-08 downloaded from the CCDC.
;
_cell_angle_alpha 90
_cell_angle_beta 115.304(6)
_cell_angle_gamma 90
_cell_formula_units_Z 2
_cell_length_a 14.8212(13)
_cell_length_b 10.0171(8)
_cell_length_c 17.0876(12)
_cell_measurement_reflns_used 5638
_cell_measurement_temperature 173(2)
_cell_measurement_theta_max 66.53
_cell_measurement_theta_min 3.32
_cell_volume 2293.5(3)
_computing_molecular_graphics 'Olex2 1.5 (Dolomanov et al., 2009)'
_computing_publication_material 'Olex2 1.5 (Dolomanov et al., 2009)'
_computing_structure_refinement 'SHELXL 2018/3 (Sheldrick, 2015)'
_computing_structure_solution 'olex2.solve 1.5 (Bourhis et al., 2015)'
_diffrn_ambient_temperature 173.15
_diffrn_measured_fraction_theta_full 0.989
_diffrn_measured_fraction_theta_max 0.989
_diffrn_measurement_device_type 'Bruker APEX-II CCD'
_diffrn_measurement_method '\f and \w scans'
_diffrn_radiation_type CuK\a
_diffrn_radiation_wavelength 1.54178
_diffrn_reflns_av_R_equivalents 0.0587
_diffrn_reflns_av_unetI/netI 0.0519
_diffrn_reflns_Laue_measured_fraction_full 0.989
_diffrn_reflns_Laue_measured_fraction_max 0.989
_diffrn_reflns_limit_h_max 17
_diffrn_reflns_limit_h_min -17
_diffrn_reflns_limit_k_max 10
_diffrn_reflns_limit_k_min -11
_diffrn_reflns_limit_l_max 16
_diffrn_reflns_limit_l_min -20
_diffrn_reflns_number 16361
_diffrn_reflns_point_group_measured_fraction_full 0.989
_diffrn_reflns_point_group_measured_fraction_max 0.989
_diffrn_reflns_theta_full 66.591
_diffrn_reflns_theta_max 66.591
_diffrn_reflns_theta_min 3.316
_exptl_absorpt_coefficient_mu 4.619
_exptl_absorpt_correction_T_max 0.7528
_exptl_absorpt_correction_T_min 0.5390
_exptl_absorpt_correction_type multi-scan
_exptl_absorpt_process_details
;
SADABS-2016/2 (Bruker,2016/2) was used for absorption correction.
wR2(int) was 0.1052 before and 0.0622 after correction.
The Ratio of minimum to maximum transmission is 0.7160.
The \l/2 correction factor is Not present.
;
_exptl_crystal_colour yellow
_exptl_crystal_colour_primary yellow
_exptl_crystal_density_diffrn 1.803
_exptl_crystal_description block
_exptl_crystal_F_000 1224
_exptl_crystal_size_max 0.29
_exptl_crystal_size_mid 0.072
_exptl_crystal_size_min 0.037
_refine_diff_density_max 1.613
_refine_diff_density_min -0.514
_refine_diff_density_rms 0.084
_refine_ls_extinction_method none
_refine_ls_goodness_of_fit_ref 1.044
_refine_ls_hydrogen_treatment constr
_refine_ls_matrix_type full
_refine_ls_number_parameters 380
_refine_ls_number_reflns 4017
_refine_ls_number_restraints 36
_refine_ls_restrained_S_all 1.063
_refine_ls_R_factor_all 0.0821
_refine_ls_R_factor_gt 0.0668
_refine_ls_shift/su_max 0.000
_refine_ls_shift/su_mean 0.000
_refine_ls_structure_factor_coef Fsqd
_refine_ls_weighting_details 'w=1/[\s^2^(Fo^2^)+(0.1138P)^2^+2.4354P] where P=(Fo^2^+2Fc^2^)/3'
_refine_ls_weighting_scheme calc
_refine_ls_wR_factor_gt 0.1826
_refine_ls_wR_factor_ref 0.1985
_reflns_Friedel_coverage 0.000
_reflns_number_gt 3141
_reflns_number_total 4017
_reflns_threshold_expression 'I > 2\s(I)'
_cod_data_source_file d4dt00469h2.cif
_cod_data_source_block cu_20221012TN02168X_0m_a
_cod_depositor_comments
;
The following automatic conversions were performed:

data item '_exptl_absorpt_correction_type' value 'Multi-scan' was
changed to 'multi-scan' in accordance with the
/home/data/users/saulius/crontab/automatic-downloads/rss-feeds/RSC/lib/dictionaries/cif_core.dic
dictionary named 'cif_core.dic' version 2.4.2 last updated on
2011-04-26.

Automatic conversion script
Id: cif_fix_values 8170 2020-07-09 18:12:32Z antanas 

 Adding full bibliography for 7715430--7715439.cif.
;
_cod_database_code 7715432
_shelx_shelxl_version_number 2018/3
_shelx_space_group_comment
;
The symmetry employed for this shelxl refinement is uniquely defined
by the following loop, which should always be used as a source of
symmetry information in preference to the above space-group names.
They are only intended as comments.
;
_olex2_refinement_description
;
1. Fixed Uiso
 At 1.2 times of:
  All C(H) groups
2. Uiso/Uaniso restraints and constraints
Uanis(Cl1) \\sim Ueq, Uanis(Cl2) \\sim Ueq, Uanis(Cl3) \\sim Ueq, Uanis(Cl4)
\\sim Ueq, Uanis(Cl5) \\sim Ueq, Uanis(Cl6) \\sim Ueq: with sigma of 0.01 and
sigma for terminal atoms of 0.02
3. Others
 Sof(Cl4)=Sof(Cl5)=Sof(Cl6)=1-FVAR(1)
 Sof(Cl1)=Sof(Cl2)=Sof(Cl3)=FVAR(1)
4.a Aromatic/amide H refined with riding coordinates:
 C2(H2), C3(H3), C10(H10), C8(H8), C7(H7)
;
_olex2_submission_special_instructions 'No special instructions were received'

loop_
_space_group_symop_operation_xyz
'x, y, z'
'-x+1/2, y+1/2, -z+1/2'
'-x, -y, -z'
'x-1/2, -y-1/2, z-1/2'

loop_
_atom_site_label
_atom_site_type_symbol
_atom_site_fract_x
_atom_site_fract_y
_atom_site_fract_z
_atom_site_U_iso_or_equiv
_atom_site_adp_type
_atom_site_occupancy
_atom_site_site_symmetry_order
_atom_site_calc_flag
_atom_site_refinement_flags_posn
_atom_site_refinement_flags_adp
_atom_site_refinement_flags_occupancy
_atom_site_disorder_assembly
_atom_site_disorder_group
Cl1 Cl 0.0850(5) 0.1372(4) 0.5194(3) 0.0934(18) Uani 0.605(7) 1 d . U P A 1
Cl2 Cl -0.0013(3) 0.3715(3) 0.42299(16) 0.0856(12) Uani 0.605(7) 1 d . U P A 1
Cl3 Cl 0.2025(3) 0.3769(7) 0.5425(4) 0.140(2) Uani 0.605(7) 1 d . U P A 1
F6 F 0.10287(17) 0.6847(3) 0.39896(16) 0.0535(6) Uani 1 1 d . . . . .
N1 N 0.3869(2) 0.8975(3) 0.45163(16) 0.0284(6) Uani 1 1 d . . . . .
C21 C 0.1910(3) 0.8820(4) 0.39753(19) 0.0316(7) Uani 1 1 d . . . . .
B1 B 0.2996(3) 0.8258(4) 0.4699(2) 0.0288(8) Uani 1 1 d . . . . .
F7 F -0.07247(17) 0.7873(3) 0.29537(16) 0.0589(7) Uani 1 1 d . . . . .
C20 C 0.1021(3) 0.8111(4) 0.3709(2) 0.0365(8) Uani 1 1 d . . . . .
F8 F -0.08719(17) 1.0427(3) 0.23727(15) 0.0549(7) Uani 1 1 d . . . . .
C19 C 0.0102(3) 0.8623(5) 0.3176(2) 0.0418(9) Uani 1 1 d . . . . .
Cl4 Cl 0.0395(7) 0.1550(10) 0.4932(6) 0.122(3) Uani 0.395(7) 1 d . U P A 2
Cl5 Cl 0.2318(4) 0.2684(11) 0.5799(5) 0.135(3) Uani 0.395(7) 1 d . U P A 2
Cl6 Cl 0.0787(9) 0.4077(7) 0.4438(5) 0.139(4) Uani 0.395(7) 1 d . U P A 2
F9 F 0.0817(2) 1.1929(3) 0.28620(17) 0.0573(7) Uani 1 1 d . . . . .
C18 C 0.0021(3) 0.9908(4) 0.2883(2) 0.0406(9) Uani 1 1 d . . . . .
F10 F 0.25709(18) 1.0947(2) 0.39053(16) 0.0520(6) Uani 1 1 d . . . . .
C11 C 0.0870(3) 1.0656(4) 0.3131(2) 0.0405(8) Uani 1 1 d . . . . .
F5 F 0.43899(16) 0.6645(2) 0.61308(12) 0.0390(5) Uani 1 1 d . . . . .
C12 C 0.1784(3) 1.0115(4) 0.3669(2) 0.0342(7) Uani 1 1 d . . . . .
F4 F 0.48705(17) 0.4103(2) 0.60904(13) 0.0417(5) Uani 1 1 d . . . . .
C13 C 0.3219(2) 0.6655(3) 0.4655(2) 0.0293(7) Uani 1 1 d . . . . .
F3 F 0.40683(18) 0.2690(2) 0.46084(15) 0.0479(6) Uani 1 1 d . . . . .
C22 C 0.3909(3) 0.5994(4) 0.5378(2) 0.0304(7) Uani 1 1 d . . . . .
F2 F 0.2710(2) 0.3872(2) 0.31387(15) 0.0561(7) Uani 1 1 d . . . . .
C17 C 0.4183(3) 0.4678(4) 0.5378(2) 0.0333(7) Uani 1 1 d . . . . .
F1 F 0.22004(17) 0.6400(2) 0.31453(12) 0.0448(6) Uani 1 1 d . . . . .
C16 C 0.3775(3) 0.3953(3) 0.4623(2) 0.0364(8) Uani 1 1 d . . . . .
F11 F 0.6931(3) 0.9879(5) 0.2107(2) 0.0936(13) Uani 1 1 d . . . . .
C15 C 0.3096(3) 0.4554(4) 0.3881(2) 0.0377(8) Uani 1 1 d . . . . .
C14 C 0.2839(3) 0.5873(4) 0.3910(2) 0.0339(7) Uani 1 1 d . . . . .
C1 C 0.4614(2) 0.9751(3) 0.51029(19) 0.0258(6) Uani 1 1 d . . . . .
C2 C 0.3865(3) 0.8754(4) 0.3750(2) 0.0334(7) Uani 1 1 d . . . . .
H2 H 0.334427 0.825297 0.334955 0.040 Uiso 1 1 calc R U . . .
C3 C 0.4583(3) 0.9218(3) 0.3512(2) 0.0345(8) Uani 1 1 d . . . . .
H3 H 0.452224 0.904985 0.295649 0.041 Uiso 1 1 calc R U . . .
C4 C 0.5398(2) 0.9935(3) 0.4086(2) 0.0284(7) Uani 1 1 d . . . . .
C5 C 0.6209(3) 1.0355(3) 0.3856(2) 0.0318(7) Uani 1 1 d . . . . .
C10 C 0.6232(3) 0.9859(4) 0.3094(3) 0.0456(9) Uani 1 1 d . . . . .
H10 H 0.576813 0.922798 0.275785 0.055 Uiso 1 1 calc R U . . .
C9 C 0.6948(3) 1.0319(5) 0.2856(3) 0.0507(10) Uani 1 1 d . . . . .
C8 C 0.7647(3) 1.1268(5) 0.3337(3) 0.0461(9) Uani 1 1 d . . . . .
H8 H 0.811469 1.159312 0.315545 0.055 Uiso 1 1 calc R U . . .
C7 C 0.7626(3) 1.1714(4) 0.4090(2) 0.0370(8) Uani 1 1 d . . . . .
H7 H 0.809605 1.234181 0.442227 0.044 Uiso 1 1 calc R U . . .
C6 C 0.6928(3) 1.1259(3) 0.4376(2) 0.0299(7) Uani 1 1 d . . . . .
C23 C 0.0937(4) 0.3065(5) 0.5247(3) 0.0592(12) Uani 1 1 d . . . . .
H23 H 0.076001 0.335555 0.571080 0.071 Uiso 1 1 calc R U . A 1

loop_
_atom_site_aniso_label
_atom_site_aniso_U_11
_atom_site_aniso_U_22
_atom_site_aniso_U_33
_atom_site_aniso_U_23
_atom_site_aniso_U_13
_atom_site_aniso_U_12
Cl1 0.178(5) 0.0429(14) 0.081(2) 0.0120(15) 0.076(3) 0.021(2)
Cl2 0.101(2) 0.0791(17) 0.0563(13) 0.0053(11) 0.0144(14) 0.0211(16)
Cl3 0.0599(19) 0.186(5) 0.168(4) 0.000(4) 0.044(2) -0.039(2)
F6 0.0425(12) 0.0463(13) 0.0617(15) 0.0169(11) 0.0126(11) -0.0107(10)
N1 0.0316(14) 0.0246(13) 0.0221(13) 0.0008(10) 0.0050(11) -0.0006(11)
C21 0.0330(17) 0.0353(17) 0.0190(14) 0.0004(12) 0.0038(13) 0.0005(14)
B1 0.0297(18) 0.0276(18) 0.0223(16) 0.0017(13) 0.0047(15) -0.0015(14)
F7 0.0312(12) 0.0806(19) 0.0548(15) 0.0096(13) 0.0087(11) -0.0118(11)
C20 0.0368(19) 0.0389(19) 0.0301(16) 0.0055(14) 0.0107(15) -0.0012(15)
F8 0.0360(12) 0.0808(18) 0.0411(12) 0.0120(11) 0.0100(10) 0.0213(12)
C19 0.0294(18) 0.064(3) 0.0298(18) -0.0006(16) 0.0105(15) -0.0062(17)
Cl4 0.142(6) 0.137(7) 0.131(7) -0.075(5) 0.099(5) -0.085(5)
Cl5 0.064(3) 0.206(8) 0.127(5) 0.038(5) 0.033(3) 0.002(4)
Cl6 0.210(9) 0.111(4) 0.138(5) 0.084(4) 0.116(6) 0.079(5)
F9 0.0607(15) 0.0422(13) 0.0552(14) 0.0185(11) 0.0115(12) 0.0153(11)
C18 0.0320(18) 0.060(2) 0.0238(16) 0.0051(15) 0.0059(14) 0.0146(17)
F10 0.0439(12) 0.0305(11) 0.0600(14) 0.0072(10) 0.0017(11) -0.0040(9)
C11 0.050(2) 0.0383(19) 0.0280(17) 0.0049(14) 0.0114(16) 0.0096(17)
F5 0.0451(12) 0.0375(11) 0.0226(9) -0.0020(8) 0.0031(8) 0.0063(9)
C12 0.0349(18) 0.0349(18) 0.0277(16) -0.0014(13) 0.0086(14) -0.0027(14)
F4 0.0471(12) 0.0372(11) 0.0327(10) 0.0089(8) 0.0094(9) 0.0117(9)
C13 0.0307(16) 0.0280(16) 0.0276(16) 0.0004(12) 0.0110(14) -0.0015(13)
F3 0.0551(14) 0.0291(11) 0.0504(13) -0.0030(9) 0.0138(11) 0.0035(9)
C22 0.0316(17) 0.0337(17) 0.0232(15) 0.0009(12) 0.0093(13) -0.0024(13)
F2 0.0691(16) 0.0395(12) 0.0379(12) -0.0146(9) 0.0020(11) -0.0001(11)
C17 0.0348(18) 0.0329(18) 0.0310(17) 0.0084(13) 0.0128(15) 0.0031(14)
F1 0.0528(13) 0.0371(11) 0.0241(10) -0.0014(8) -0.0032(9) 0.0007(9)
C16 0.043(2) 0.0234(16) 0.0413(19) 0.0007(13) 0.0167(16) -0.0003(14)
F11 0.091(2) 0.139(4) 0.071(2) -0.046(2) 0.0547(19) -0.037(2)
C15 0.044(2) 0.0310(18) 0.0320(18) -0.0096(13) 0.0110(16) -0.0073(15)
C14 0.0378(18) 0.0309(17) 0.0253(16) 0.0007(12) 0.0061(14) -0.0025(14)
C1 0.0293(16) 0.0189(14) 0.0226(15) 0.0014(11) 0.0049(13) 0.0036(11)
C2 0.0374(18) 0.0353(17) 0.0206(15) -0.0058(12) 0.0058(14) -0.0069(14)
C3 0.046(2) 0.0332(17) 0.0227(15) -0.0037(12) 0.0130(15) -0.0033(14)
C4 0.0341(17) 0.0232(14) 0.0224(14) 0.0020(11) 0.0068(13) 0.0041(12)
C5 0.0378(18) 0.0294(16) 0.0261(15) -0.0003(12) 0.0115(14) 0.0014(13)
C10 0.050(2) 0.053(2) 0.0357(19) -0.0153(16) 0.0200(18) -0.0115(18)
C9 0.054(2) 0.067(3) 0.037(2) -0.0108(18) 0.0249(19) -0.004(2)
C8 0.042(2) 0.059(2) 0.042(2) -0.0003(17) 0.0229(18) -0.0021(18)
C7 0.0352(18) 0.0393(19) 0.0317(17) 0.0013(14) 0.0095(15) -0.0043(15)
C6 0.0309(17) 0.0298(16) 0.0250(15) 0.0036(12) 0.0082(13) 0.0056(13)
C23 0.078(3) 0.052(3) 0.057(3) 0.001(2) 0.038(3) -0.004(2)

loop_
_atom_type_symbol
_atom_type_description
_atom_type_scat_dispersion_real
_atom_type_scat_dispersion_imag
_atom_type_scat_source
C C 0.0181 0.0091 'International Tables Vol C Tables 4.2.6.8 and 6.1.1.4'
H H 0.0000 0.0000 'International Tables Vol C Tables 4.2.6.8 and 6.1.1.4'
B B 0.0090 0.0039 'International Tables Vol C Tables 4.2.6.8 and 6.1.1.4'
Cl Cl 0.3639 0.7018 'International Tables Vol C Tables 4.2.6.8 and 6.1.1.4'
F F 0.0727 0.0534 'International Tables Vol C Tables 4.2.6.8 and 6.1.1.4'
N N 0.0311 0.0180 'International Tables Vol C Tables 4.2.6.8 and 6.1.1.4'

loop_
_geom_angle_atom_site_label_1
_geom_angle_atom_site_label_2
_geom_angle_atom_site_label_3
_geom_angle
_geom_angle_site_symmetry_1
_geom_angle_site_symmetry_3
_geom_angle_publ_flag
C1 N1 B1 124.7(3) . . ?
C2 N1 B1 116.7(3) . . ?
C2 N1 C1 118.7(3) . . ?
C20 C21 B1 123.6(3) . . ?
C12 C21 B1 122.2(3) . . ?
C12 C21 C20 113.6(3) . . ?
N1 B1 C21 107.9(3) . . ?
N1 B1 C13 103.3(3) . . ?
C13 B1 C21 116.6(3) . . ?
C6 B1 N1 109.2(3) 3_676 . ?
C6 B1 C21 105.6(3) 3_676 . ?
C6 B1 C13 114.0(3) 3_676 . ?
F6 C20 C21 120.0(3) . . ?
F6 C20 C19 116.1(3) . . ?
C19 C20 C21 123.9(4) . . ?
F7 C19 C20 120.2(4) . . ?
F7 C19 C18 119.7(3) . . ?
C18 C19 C20 120.1(4) . . ?
F8 C18 C19 120.8(4) . . ?
F8 C18 C11 120.7(4) . . ?
C19 C18 C11 118.5(3) . . ?
F9 C11 C18 120.1(3) . . ?
F9 C11 C12 119.8(4) . . ?
C18 C11 C12 120.1(4) . . ?
C21 C12 C11 123.8(3) . . ?
F10 C12 C21 120.5(3) . . ?
F10 C12 C11 115.7(3) . . ?
C22 C13 B1 120.6(3) . . ?
C22 C13 C14 113.6(3) . . ?
C14 C13 B1 125.5(3) . . ?
F5 C22 C13 120.6(3) . . ?
F5 C22 C17 115.3(3) . . ?
C17 C22 C13 124.1(3) . . ?
F4 C17 C22 121.4(3) . . ?
F4 C17 C16 119.0(3) . . ?
C16 C17 C22 119.5(3) . . ?
F3 C16 C17 119.9(3) . . ?
F3 C16 C15 120.7(3) . . ?
C15 C16 C17 119.3(3) . . ?
F2 C15 C16 120.0(3) . . ?
F2 C15 C14 120.7(3) . . ?
C16 C15 C14 119.3(3) . . ?
F1 C14 C13 120.4(3) . . ?
F1 C14 C15 115.4(3) . . ?
C15 C14 C13 124.2(3) . . ?
N1 C1 C1 119.9(3) . 3_676 ?
N1 C1 C4 119.6(3) . 3_676 ?
C1 C1 C4 120.4(3) 3_676 3_676 ?
N1 C2 H2 118.0 . . ?
N1 C2 C3 124.0(3) . . ?
C3 C2 H2 118.0 . . ?
C2 C3 H3 119.4 . . ?
C2 C3 C4 121.1(3) . . ?
C4 C3 H3 119.4 . . ?
C1 C4 C5 123.0(3) 3_676 . ?
C3 C4 C1 115.6(3) . 3_676 ?
C3 C4 C5 121.4(3) . . ?
C10 C5 C4 119.3(3) . . ?
C6 C5 C4 120.3(3) . . ?
C6 C5 C10 120.4(3) . . ?
C5 C10 H10 120.5 . . ?
C9 C10 C5 119.0(4) . . ?
C9 C10 H10 120.5 . . ?
F11 C9 C10 118.2(4) . . ?
F11 C9 C8 119.6(4) . . ?
C10 C9 C8 122.1(4) . . ?
C9 C8 H8 121.1 . . ?
C7 C8 C9 117.8(4) . . ?
C7 C8 H8 121.1 . . ?
C8 C7 H7 118.7 . . ?
C8 C7 C6 122.6(3) . . ?
C6 C7 H7 118.7 . . ?
C5 C6 B1 122.3(3) . 3_676 ?
C5 C6 C7 118.0(3) . . ?
C7 C6 B1 119.7(3) . 3_676 ?
Cl1 C23 Cl2 107.1(3) . . ?
Cl1 C23 H23 107.4 . . ?
Cl2 C23 H23 107.4 . . ?
Cl3 C23 Cl1 118.6(4) . . ?
Cl3 C23 Cl2 108.4(3) . . ?
Cl3 C23 H23 107.4 . . ?
Cl4 C23 Cl5 104.1(5) . . ?
Cl6 C23 Cl4 114.1(6) . . ?
Cl6 C23 Cl5 105.7(5) . . ?

loop_
_geom_bond_atom_site_label_1
_geom_bond_atom_site_label_2
_geom_bond_distance
_geom_bond_site_symmetry_2
_geom_bond_publ_flag
Cl1 C23 1.700(6) . ?
Cl2 C23 1.826(6) . ?
Cl3 C23 1.664(6) . ?
F6 C20 1.352(4) . ?
N1 B1 1.623(5) . ?
N1 C1 1.371(4) . ?
N1 C2 1.325(4) . ?
C21 B1 1.655(5) . ?
C21 C20 1.390(5) . ?
C21 C12 1.381(5) . ?
B1 C13 1.647(5) . ?
B1 C6 1.611(5) 3_676 ?
F7 C19 1.346(5) . ?
C20 C19 1.375(5) . ?
F8 C18 1.340(4) . ?
C19 C18 1.367(6) . ?
Cl4 C23 1.693(9) . ?
Cl5 C23 1.890(8) . ?
Cl6 C23 1.651(6) . ?
F9 C11 1.347(5) . ?
C18 C11 1.368(6) . ?
F10 C12 1.348(4) . ?
C11 C12 1.382(5) . ?
F5 C22 1.343(4) . ?
F4 C17 1.338(4) . ?
C13 C22 1.390(5) . ?
C13 C14 1.391(5) . ?
F3 C16 1.341(4) . ?
C22 C17 1.380(5) . ?
F2 C15 1.335(4) . ?
C17 C16 1.376(5) . ?
F1 C14 1.351(4) . ?
C16 C15 1.375(5) . ?
F11 C9 1.344(5) . ?
C15 C14 1.382(5) . ?
C1 C1 1.424(7) 3_676 ?
C1 C4 1.429(4) 3_676 ?
C2 H2 0.9300 . ?
C2 C3 1.373(5) . ?
C3 H3 0.9300 . ?
C3 C4 1.386(5) . ?
C4 C5 1.477(5) . ?
C5 C10 1.408(5) . ?
C5 C6 1.391(5) . ?
C10 H10 0.9300 . ?
C10 C9 1.368(6) . ?
C9 C8 1.388(6) . ?
C8 H8 0.9300 . ?
C8 C7 1.375(5) . ?
C7 H7 0.9300 . ?
C7 C6 1.396(5) . ?
C23 H23 0.9800 . ?

loop_
_geom_torsion_atom_site_label_1
_geom_torsion_atom_site_label_2
_geom_torsion_atom_site_label_3
_geom_torsion_atom_site_label_4
_geom_torsion
_geom_torsion_site_symmetry_1
_geom_torsion_site_symmetry_2
_geom_torsion_site_symmetry_3
_geom_torsion_site_symmetry_4
_geom_torsion_publ_flag
F6 C20 C19 F7 -0.6(5) . . . . ?
F6 C20 C19 C18 178.0(3) . . . . ?
N1 B1 C13 C22 84.5(3) . . . . ?
N1 B1 C13 C14 -88.8(4) . . . . ?
N1 C2 C3 C4 2.1(6) . . . . ?
C21 B1 C13 C22 -157.3(3) . . . . ?
C21 B1 C13 C14 29.3(5) . . . . ?
C21 C20 C19 F7 -179.5(3) . . . . ?
C21 C20 C19 C18 -0.9(6) . . . . ?
B1 N1 C1 C1 175.2(3) . . . 3_676 ?
B1 N1 C1 C4 -5.4(4) . . . 3_676 ?
B1 N1 C2 C3 -176.0(3) . . . . ?
B1 C21 C20 F6 -5.6(5) . . . . ?
B1 C21 C20 C19 173.2(3) . . . . ?
B1 C21 C12 F10 5.0(5) . . . . ?
B1 C21 C12 C11 -173.4(3) . . . . ?
B1 C13 C22 F5 1.5(5) . . . . ?
B1 C13 C22 C17 -175.7(3) . . . . ?
B1 C13 C14 F1 -2.7(5) . . . . ?
B1 C13 C14 C15 175.1(3) . . . . ?
F7 C19 C18 F8 -0.5(5) . . . . ?
F7 C19 C18 C11 178.8(3) . . . . ?
C20 C21 B1 N1 154.4(3) . . . . ?
C20 C21 B1 C13 38.8(5) . . . . ?
C20 C21 B1 C6 -88.9(4) . . . 3_676 ?
C20 C21 C12 F10 176.9(3) . . . . ?
C20 C21 C12 C11 -1.6(5) . . . . ?
C20 C19 C18 F8 -179.1(3) . . . . ?
C20 C19 C18 C11 0.2(6) . . . . ?
F8 C18 C11 F9 -0.1(6) . . . . ?
F8 C18 C11 C12 178.9(3) . . . . ?
C19 C18 C11 F9 -179.4(3) . . . . ?
C19 C18 C11 C12 -0.3(6) . . . . ?
F9 C11 C12 C21 -179.8(3) . . . . ?
F9 C11 C12 F10 1.6(5) . . . . ?
C18 C11 C12 C21 1.1(6) . . . . ?
C18 C11 C12 F10 -177.4(3) . . . . ?
F5 C22 C17 F4 1.1(5) . . . . ?
F5 C22 C17 C16 -176.1(3) . . . . ?
C12 C21 B1 N1 -34.6(4) . . . . ?
C12 C21 B1 C13 -150.2(3) . . . . ?
C12 C21 B1 C6 82.1(4) . . . 3_676 ?
C12 C21 C20 F6 -177.3(3) . . . . ?
C12 C21 C20 C19 1.5(5) . . . . ?
F4 C17 C16 F3 -0.1(5) . . . . ?
F4 C17 C16 C15 -177.6(3) . . . . ?
C13 C22 C17 F4 178.4(3) . . . . ?
C13 C22 C17 C16 1.1(6) . . . . ?
F3 C16 C15 F2 1.0(6) . . . . ?
F3 C16 C15 C14 -177.4(3) . . . . ?
C22 C13 C14 F1 -176.5(3) . . . . ?
C22 C13 C14 C15 1.3(5) . . . . ?
C22 C17 C16 F3 177.2(3) . . . . ?
C22 C17 C16 C15 -0.3(6) . . . . ?
F2 C15 C14 C13 -179.0(4) . . . . ?
F2 C15 C14 F1 -1.1(5) . . . . ?
C17 C16 C15 F2 178.5(3) . . . . ?
C17 C16 C15 C14 0.1(6) . . . . ?
C16 C15 C14 C13 -0.6(6) . . . . ?
C16 C15 C14 F1 177.3(3) . . . . ?
F11 C9 C8 C7 178.6(4) . . . . ?
C14 C13 C22 F5 175.6(3) . . . . ?
C14 C13 C22 C17 -1.6(5) . . . . ?
C1 N1 B1 C21 120.8(3) . . . . ?
C1 N1 B1 C13 -115.2(3) . . . . ?
C1 N1 B1 C6 6.5(4) . . . 3_676 ?
C1 N1 C2 C3 2.3(5) . . . . ?
C1 C4 C5 C10 171.7(3) 3_676 . . . ?
C1 C4 C5 C6 -9.9(5) 3_676 . . . ?
C2 N1 B1 C21 -61.1(4) . . . . ?
C2 N1 B1 C13 62.9(3) . . . . ?
C2 N1 B1 C6 -175.4(3) . . . 3_676 ?
C2 N1 C1 C1 -2.8(5) . . . 3_676 ?
C2 N1 C1 C4 176.5(3) . . . 3_676 ?
C2 C3 C4 C1 -5.4(5) . . . 3_676 ?
C2 C3 C4 C5 175.6(3) . . . . ?
C3 C4 C5 C10 -9.3(5) . . . . ?
C3 C4 C5 C6 169.0(3) . . . . ?
C4 C5 C10 C9 175.8(4) . . . . ?
C4 C5 C6 B1 8.1(5) . . . 3_676 ?
C4 C5 C6 C7 -174.5(3) . . . . ?
C5 C10 C9 F11 -177.1(4) . . . . ?
C5 C10 C9 C8 -0.6(7) . . . . ?
C10 C5 C6 B1 -173.6(3) . . . 3_676 ?
C10 C5 C6 C7 3.9(5) . . . . ?
C10 C9 C8 C7 2.2(7) . . . . ?
C9 C8 C7 C6 -0.8(6) . . . . ?
C8 C7 C6 B1 175.3(3) . . . 3_676 ?
C8 C7 C6 C5 -2.2(5) . . . . ?
C6 B1 C13 C22 -33.9(4) 3_676 . . . ?
C6 B1 C13 C14 152.7(3) 3_676 . . . ?
C6 C5 C10 C9 -2.5(6) . . . . ?
